data_4028810
loop_
_publ_author_name
'Ramarao Parella'
'Bojan Gopalakrishnan'
'Srinivasarao Arulananda Babu'

_publ_contact_author_address
;
Department of Chemical Sciences
Indian Institute of Science Education and Research, Mohali, Sector 81,
S. A. S. Nagar, Manauli PO, Punjab, INDIA. 140306.
;
_publ_contact_author_email sababu@iisermohali.ac.in
_publ_contact_author_fax '0091 (172) 2240266'
_publ_contact_author_name 'Babu, S. A.'
_publ_contact_author_phone '0091 (172) 2240124'
_publ_section_title
;
 Direct Bis-Arylation of Cyclobutanecarboxamide via Double C-H Activation:
 An Auxiliary-Aided Diastereoselective Pd-Catalyzed Access to
 Trisubstituted Cyclobutane Scaffolds Having Three Contiguous
 Stereocenters and an All-cis Stereochemistry
;
_journal_name_full 'Journal of Organic Chemistry'
_journal_page_first 11911
_journal_page_last 11934
_journal_paper_doi 10.1021/jo4019733
_journal_volume 78
_journal_year 2013
_chemical_absolute_configuration ad
_chemical_formula_moiety 'C17 H14 Cl2 O2'
_chemical_formula_sum 'C17 H14 Cl2 O2'
_chemical_formula_weight 321.18
_chemical_name_systematic
;
 ?
;
_space_group_crystal_system monoclinic
_space_group_IT_number 9
_space_group_name_Hall 'C -2yc'
_space_group_name_H-M_alt 'C 1 c 1'
_symmetry_space_group_name_Hall 'C -2yc'
_symmetry_space_group_name_H-M 'C 1 c 1'
_atom_sites_solution_hydrogens geom
_atom_sites_solution_primary direct
_atom_sites_solution_secondary difmap
_audit_conform_dict_location ftp://ftp.iucr.org/pub/cif_core.dic
_audit_conform_dict_name cif_core.dic
_audit_conform_dict_version 2.4
_audit_creation_date 2013-09-05T20:02:24-00:00
_audit_creation_method 'WinGX routine CIF_UPDATE'
_cell_angle_alpha 90
_cell_angle_beta 92.296(2)
_cell_angle_gamma 90
_cell_formula_units_Z 16
_cell_length_a 30.2766(12)
_cell_length_b 10.3252(4)
_cell_length_c 19.7855(6)
_cell_measurement_reflns_used 4694
_cell_measurement_temperature 298
_cell_measurement_theta_max 22.911
_cell_measurement_theta_min 2.416
_cell_volume 6180.2(4)
_computing_data_reduction 'SAINT v7.68A (Bruker, 2009)'
_computing_molecular_graphics
;
O. V. Dolomanov, L. J. Bourhis, R. J. Gildea, J. A. K. Howard and H. Puschmann,
OLEX2: a complete structure solution, refinement and analysis program.
        J. Appl. Cryst. (2009). 42, 339-341.
;
_computing_publication_material
;
O. V. Dolomanov, L. J. Bourhis, R. J. Gildea, J. A. K. Howard and H. Puschmann,
OLEX2: a complete structure solution, refinement and analysis program.
        J. Appl. Cryst. (2009). 42, 339-341.
;
_computing_structure_refinement
;
        SHELXL, G.M. Sheldrick, Acta Cryst.
        2008). A64, 112-122
;
_computing_structure_solution
;
        SHELXS, G.M. Sheldrick, Acta Cryst.
        (2008). A64, 112-122
;
_diffrn_ambient_temperature 298
_diffrn_measured_fraction_theta_full 0.99
_diffrn_measured_fraction_theta_max 0.99
_diffrn_radiation_monochromator graphite
_diffrn_radiation_type 'MO K\a'
_diffrn_radiation_wavelength 0.71073
_diffrn_reflns_av_R_equivalents 0.03
_diffrn_reflns_limit_h_max 36
_diffrn_reflns_limit_h_min -34
_diffrn_reflns_limit_k_max 12
_diffrn_reflns_limit_k_min -10
_diffrn_reflns_limit_l_max 23
_diffrn_reflns_limit_l_min -23
_diffrn_reflns_number 16878
_diffrn_reflns_theta_full 25.03
_diffrn_reflns_theta_max 25.03
_diffrn_reflns_theta_min 2.06
_diffrn_source 'fine-focus sealed tube'
_exptl_absorpt_coefficient_mu 0.421
_exptl_absorpt_correction_T_max 0.7455
_exptl_absorpt_correction_T_min 0.6815
_exptl_absorpt_correction_type multi-scan
_exptl_absorpt_process_details
;
        SADABS-2008/1 (Bruker,2008) was used for absorption correction.
        R(int) was 0.0595 before and 0.0483 after correction.
        The Ratio of minimum to maximum transmission is 0.9142.
        The \l/2 correction factor is 0.0015.
;
_exptl_crystal_density_diffrn 1.381
_exptl_crystal_F_000 2656
_exptl_crystal_size_max 0.2
_exptl_crystal_size_mid 0.2
_exptl_crystal_size_min 0.1
_refine_diff_density_max 0.137
_refine_diff_density_min -0.245
_refine_diff_density_rms 0.039
_refine_ls_abs_structure_details 'Flack H D (1983), Acta Cryst. A39, 876-881'
_refine_ls_abs_structure_Flack 0.73(6)
_refine_ls_extinction_method none
_refine_ls_goodness_of_fit_ref 1.023
_refine_ls_hydrogen_treatment mixed
_refine_ls_matrix_type full
_refine_ls_number_parameters 770
_refine_ls_number_reflns 10128
_refine_ls_number_restraints 2
_refine_ls_restrained_S_all 1.023
_refine_ls_R_factor_all 0.0626
_refine_ls_R_factor_gt 0.0442
_refine_ls_shift/su_max 0.002
_refine_ls_shift/su_mean 0
_refine_ls_structure_factor_coef Fsqd
_refine_ls_weighting_details 'calc w=1/[\s^2^(Fo^2^)+(0.0489P)^2^+1.7446P] where P=(Fo^2^+2Fc^2^)/3'
_refine_ls_weighting_scheme calc
_refine_ls_wR_factor_gt 0.1037
_refine_ls_wR_factor_ref 0.1171
_reflns_number_gt 7728
_reflns_number_total 10128
_reflns_threshold_expression >2sigma(I)
_cod_data_source_file jo4019733_si_007.cif
_cod_data_source_block pr1350
_cod_database_code 4028810

loop_
_space_group_symop_id
_space_group_symop_operation_xyz
1 'x, y, z'
2 'x, -y, z+1/2'
3 'x+1/2, y+1/2, z'
4 'x+1/2, -y+1/2, z+1/2'

loop_
_atom_site_label
_atom_site_type_symbol
_atom_site_fract_x
_atom_site_fract_y
_atom_site_fract_z
_atom_site_U_iso_or_equiv
_atom_site_adp_type
_atom_site_occupancy
_atom_site_symmetry_multiplicity
_atom_site_calc_flag
_atom_site_refinement_flags
Cl1 Cl 0.15403(4) 0.48084(13) 0.11109(6) 0.0834(4) Uani 1 1 d .
Cl4 Cl 0.04681(5) 0.72788(15) -0.14643(7) 0.0973(5) Uani 1 1 d .
Cl5 Cl -0.14268(5) 0.89283(17) 0.41455(7) 0.0968(4) Uani 1 1 d .
Cl6 Cl 0.16503(5) 1.00419(15) 0.13012(7) 0.0915(4) Uani 1 1 d .
Cl7 Cl 0.33509(5) 0.6377(2) -0.44412(7) 0.1126(6) Uani 1 1 d .
Cl8 Cl 0.33831(5) 1.12988(19) -0.45458(7) 0.1066(5) Uani 1 1 d .
O1 O 0.05968(9) 0.9824(3) 0.22758(16) 0.0653(8) Uani 1 1 d .
O2 O 0.13712(10) 1.2337(3) -0.26308(17) 0.0704(9) Uani 1 1 d .
O3 O 0.13070(9) 0.7432(3) -0.26457(15) 0.0626(8) Uani 1 1 d .
H3 H 0.1063 0.77 -0.2776 0.094 Uiso 1 1 calc R
O4 O 0.13129(9) 0.9298(3) -0.20748(15) 0.0609(8) Uani 1 1 d .
O6 O 0.14400(11) 1.4185(3) -0.20667(18) 0.0836(11) Uani 1 1 d .
C7 C 0.04129(15) 1.0629(4) 0.1856(2) 0.0560(11) Uani 1 1 d .
O8 O 0.05599(10) 1.1708(3) 0.17416(17) 0.0773(10) Uani 1 1 d .
C9 C -0.06935(13) 1.0289(4) 0.2335(2) 0.0541(10) Uani 1 1 d .
C10 C 0.23309(12) 0.8512(4) -0.2143(2) 0.0507(9) Uani 1 1 d .
H10 H 0.2255 0.9409 -0.226 0.061 Uiso 1 1 calc R
C11 C 0.20224(13) 1.2209(4) -0.0580(2) 0.0550(10) Uani 1 1 d .
C12 C 0.21556(14) 0.6309(4) -0.04439(19) 0.0628(11) Uani 1 1 d .
H12 H 0.2394 0.6086 -0.0702 0.075 Uiso 1 1 calc R
C14 C 0.14832(12) 0.8240(4) -0.22070(19) 0.0439(9) Uani 1 1 d .
C15 C 0.25852(12) 0.7949(4) -0.2696(2) 0.0525(10) Uani 1 1 d .
C17 C 0.15738(13) 1.3095(4) -0.2202(2) 0.0501(10) Uani 1 1 d .
C18 C -0.04499(13) 1.0835(4) 0.1750(2) 0.0567(10) Uani 1 1 d .
H18 H -0.0387 1.175 0.1843 0.068 Uiso 1 1 calc R
C20 C 0.19094(12) 0.7828(4) -0.18820(18) 0.0473(9) Uani 1 1 d .
H20 H 0.1941 0.6885 -0.1908 0.057 Uiso 1 1 calc R
C21 C -0.01426(14) 1.0637(4) 0.0795(2) 0.0591(11) Uani 1 1 d .
H21 H -0.003 1.1517 0.0734 0.071 Uiso 1 1 calc R
C23 C -0.02039(14) 0.8635(4) 0.0074(2) 0.0674(11) Uani 1 1 d .
H23 H -0.0437 0.8358 0.0331 0.081 Uiso 1 1 calc R
C24 C 0.19980(13) 1.2590(4) -0.1903(2) 0.0531(10) Uani 1 1 d .
H24 H 0.2014 1.1647 -0.1951 0.064 Uiso 1 1 calc R
C27 C 0.23357(13) 1.1607(5) -0.0167(2) 0.0682(11) Uani 1 1 d .
H27 H 0.2631 1.1639 -0.0278 0.082 Uiso 1 1 calc R
C28 C 0.15905(14) 0.7754(4) -0.0168(2) 0.0612(11) Uani 1 1 d .
H28 H 0.144 0.8531 -0.0239 0.073 Uiso 1 1 calc R
C29 C -0.00075(13) 0.9810(4) 0.02133(19) 0.0549(11) Uani 1 1 d .
C30 C -0.00150(12) 1.0174(4) 0.15328(19) 0.0520(10) Uani 1 1 d .
H30 H -0.0039 0.923 0.1566 0.062 Uiso 1 1 calc R
C31 C 0.16900(15) 0.5820(4) 0.0458(2) 0.0596(11) Uani 1 1 d .
C33 C 0.14624(15) 0.6961(4) 0.0343(2) 0.0654(11) Uani 1 1 d .
H33 H 0.1227 0.7187 0.0607 0.078 Uiso 1 1 calc R
C34 C 0.26729(13) 1.2717(4) -0.2724(2) 0.0584(11) Uani 1 1 d .
C35 C 0.26193(14) 1.3094(5) -0.1406(2) 0.0658(12) Uani 1 1 d .
H35A H 0.279 1.2309 -0.1328 0.079 Uiso 1 1 calc R
H35B H 0.2779 1.3848 -0.1234 0.079 Uiso 1 1 calc R
C36 C 0.20417(13) 0.8312(4) -0.1166(2) 0.0537(10) Uani 1 1 d .
H36 H 0.1912 0.917 -0.1099 0.064 Uiso 1 1 calc R
C37 C 0.02856(16) 0.8262(5) -0.0822(2) 0.0667(12) Uani 1 1 d .
C38 C -0.04830(13) 1.0124(4) 0.2957(2) 0.0714(12) Uani 1 1 d .
H38 H -0.0182 1.0303 0.3006 0.086 Uiso 1 1 calc R
C39 C 0.19329(13) 0.7458(4) -0.05838(19) 0.0503(10) Uani 1 1 d .
C40 C 0.21379(13) 1.3006(4) -0.1176(2) 0.0563(11) Uani 1 1 d .
H40 H 0.203 1.3889 -0.1105 0.068 Uiso 1 1 calc R
C41 C 0.24313(14) 1.3247(4) -0.2145(2) 0.0584(11) Uani 1 1 d .
H41 H 0.2371 1.4166 -0.223 0.07 Uiso 1 1 calc R
C42 C 0.03332(14) 1.0202(5) -0.0192(2) 0.0696(12) Uani 1 1 d .
H42 H 0.0466 1.1004 -0.0113 0.083 Uiso 1 1 calc R
C43 C 0.25184(13) 0.8475(5) -0.1399(2) 0.0652(12) Uani 1 1 d .
H43A H 0.2708 0.7737 -0.1298 0.078 Uiso 1 1 calc R
H43B H 0.2658 0.9276 -0.1251 0.078 Uiso 1 1 calc R
C44 C -0.06267(14) 1.0714(5) 0.1011(2) 0.0701(12) Uani 1 1 d .
H44A H -0.0784 1.1475 0.0843 0.084 Uiso 1 1 calc R
H44B H -0.0796 0.9932 0.0919 0.084 Uiso 1 1 calc R
C48 C -0.07023(14) 0.9704(5) 0.3507(2) 0.0733(12) Uani 1 1 d .
H48 H -0.0551 0.9601 0.3922 0.088 Uiso 1 1 calc R
C50 C 0.30643(15) 0.6976(6) -0.3754(2) 0.0702(14) Uani 1 1 d .
C51 C 0.17962(15) 1.0879(5) 0.0578(2) 0.0627(11) Uani 1 1 d .
C52 C -0.13663(13) 0.9570(4) 0.2831(2) 0.0736(11) Uani 1 1 d .
H52 H -0.1666 0.9379 0.2786 0.088 Uiso 1 1 calc R
C53 C -0.11434(15) 0.9436(5) 0.3446(2) 0.0660(12) Uani 1 1 d .
C54 C 0.24567(13) 1.2582(5) -0.3344(2) 0.0753(12) Uani 1 1 d .
H54 H 0.2157 1.278 -0.3388 0.09 Uiso 1 1 calc R
C55 C 0.04788(16) 0.9436(5) -0.0704(2) 0.0712(12) Uani 1 1 d .
H55 H 0.0707 0.9716 -0.0969 0.085 Uiso 1 1 calc R
C56 C 0.31118(13) 1.2382(4) -0.2673(2) 0.0713(11) Uani 1 1 d .
H56 H 0.3262 1.2444 -0.2255 0.086 Uiso 1 1 calc R
C57 C -0.11388(13) 0.9990(4) 0.2281(2) 0.0680(10) Uani 1 1 d .
H57 H -0.1289 1.0074 0.1864 0.082 Uiso 1 1 calc R
C58 C 0.22214(14) 1.0957(5) 0.0410(2) 0.0742(12) Uani 1 1 d .
H58 H 0.244 1.0569 0.0684 0.089 Uiso 1 1 calc R
C59 C 0.31087(15) 1.1865(5) -0.3834(2) 0.0666(12) Uani 1 1 d .
C60 C 0.29396(13) 0.8613(4) -0.2945(2) 0.0775(12) Uani 1 1 d .
H60 H 0.302 0.9406 -0.2754 0.093 Uiso 1 1 calc R
C61 C 0.24765(13) 0.6788(4) -0.3004(2) 0.0660(10) Uani 1 1 d .
H61 H 0.2234 0.6329 -0.2858 0.079 Uiso 1 1 calc R
C62 C 0.26744(15) 1.2157(5) -0.3905(2) 0.0797(12) Uani 1 1 d .
H62 H 0.2525 1.2074 -0.4322 0.096 Uiso 1 1 calc R
C63 C 0.20351(15) 0.5490(4) 0.00650(19) 0.0682(11) Uani 1 1 d .
H63 H 0.2187 0.4717 0.0142 0.082 Uiso 1 1 calc R
C64 C -0.00599(15) 0.7853(4) -0.0445(2) 0.0722(11) Uani 1 1 d .
H64 H -0.0196 0.7061 -0.0536 0.087 Uiso 1 1 calc R
C67 C 0.27175(14) 0.6276(5) -0.3530(2) 0.0720(11) Uani 1 1 d .
H67 H 0.2643 0.5479 -0.3721 0.086 Uiso 1 1 calc R
C70 C 0.15943(16) 1.2104(6) -0.0393(3) 0.1000(18) Uani 1 1 d .
H70 H 0.1373 1.2486 -0.0665 0.12 Uiso 1 1 calc R
C72 C 0.14776(18) 1.1455(6) 0.0182(3) 0.1014(19) Uani 1 1 d .
H72 H 0.1183 1.1413 0.0297 0.122 Uiso 1 1 calc R
C74 C 0.31785(14) 0.8133(5) -0.3469(2) 0.0880(14) Uani 1 1 d .
H74 H 0.3416 0.8599 -0.3627 0.106 Uiso 1 1 calc R
C76 C 0.33356(13) 1.1957(5) -0.3225(2) 0.0787(12) Uani 1 1 d .
H76 H 0.3633 1.1739 -0.3184 0.094 Uiso 1 1 calc R
Cl2 Cl 0.03378(5) 0.73708(15) 0.34521(6) 0.0958(5) Uani 1 1 d .
Cl3 Cl -0.13640(5) 0.6227(2) 0.92622(7) 0.1054(5) Uani 1 1 d .
O5 O 0.06883(9) 0.5153(3) 0.73718(16) 0.0625(8) Uani 1 1 d .
O13 O 0.06373(9) 0.3321(3) 0.67946(15) 0.0633(8) Uani 1 1 d .
C16 C 0.04975(13) 0.4384(4) 0.6954(2) 0.0482(9) Uani 1 1 d .
C19 C -0.01012(13) 0.4376(4) 0.5950(2) 0.0556(10) Uani 1 1 d .
H19 H 0.0013 0.35 0.5882 0.067 Uiso 1 1 calc R
C22 C -0.06030(12) 0.4690(4) 0.7517(2) 0.0510(9) Uani 1 1 d .
C25 C 0.00561(11) 0.4844(4) 0.66659(18) 0.0461(9) Uani 1 1 d .
H25 H 0.003 0.5787 0.6705 0.055 Uiso 1 1 calc R
C26 C -0.03614(13) 0.4152(4) 0.6932(2) 0.0559(10) Uani 1 1 d .
H26 H -0.0289 0.3242 0.7024 0.067 Uiso 1 1 calc R
C32 C -0.00001(13) 0.5179(4) 0.5342(2) 0.0555(10) Uani 1 1 d .
C45 C 0.02083(16) 0.6517(5) 0.4183(2) 0.0662(12) Uani 1 1 d .
C46 C -0.10840(15) 0.5647(6) 0.8583(2) 0.0694(13) Uani 1 1 d .
C47 C -0.05690(13) 0.4265(5) 0.6215(2) 0.0662(12) Uani 1 1 d .
H47A H -0.0748 0.5036 0.6142 0.079 Uiso 1 1 calc R
H47B H -0.0727 0.3495 0.6062 0.079 Uiso 1 1 calc R
C49 C -0.03121(14) 0.5886(5) 0.4990(2) 0.0690(12) Uani 1 1 d .
H49 H -0.0599 0.5916 0.5142 0.083 Uiso 1 1 calc R
C65 C 0.05232(18) 0.5824(6) 0.4511(3) 0.0907(16) Uani 1 1 d .
H65 H 0.0808 0.5788 0.4351 0.109 Uiso 1 1 calc R
C66 C 0.04194(14) 0.5161(5) 0.5094(3) 0.0884(16) Uani 1 1 d .
H66 H 0.064 0.469 0.5325 0.106 Uiso 1 1 calc R
C68 C -0.02100(16) 0.6563(5) 0.4410(2) 0.0818(14) Uani 1 1 d .
H68 H -0.0427 0.7046 0.4177 0.098 Uiso 1 1 calc R
C69 C -0.11519(15) 0.4421(5) 0.8352(3) 0.0888(14) Uani 1 1 d .
H69 H -0.136 0.3896 0.8551 0.107 Uiso 1 1 calc R
C71 C -0.05442(15) 0.5930(4) 0.7756(2) 0.0750(11) Uani 1 1 d .
H71 H -0.0338 0.6465 0.7559 0.09 Uiso 1 1 calc R
C73 C -0.09148(14) 0.3953(5) 0.7826(2) 0.0793(12) Uani 1 1 d .
H73 H -0.0967 0.3113 0.7674 0.095 Uiso 1 1 calc R
C75 C -0.07863(16) 0.6404(5) 0.8287(2) 0.0851(13) Uani 1 1 d .
H75 H -0.0742 0.725 0.8437 0.102 Uiso 1 1 calc R
H2 H 0.1126(14) 1.267(4) -0.275(2) 0.070(13) Uiso 1 1 d .
H1 H 0.085(2) 1.020(6) 0.261(3) 0.16(3) Uiso 1 1 d .
H5 H 0.1008(18) 0.471(5) 0.767(3) 0.129(18) Uiso 1 1 d .

loop_
_atom_site_aniso_label
_atom_site_aniso_U_11
_atom_site_aniso_U_22
_atom_site_aniso_U_33
_atom_site_aniso_U_23
_atom_site_aniso_U_13
_atom_site_aniso_U_12
Cl1 0.0865(8) 0.0921(9) 0.0716(7) 0.0171(7) 0.0041(6) -0.0036(6)
Cl4 0.1164(11) 0.0966(9) 0.0810(8) -0.0124(7) 0.0309(8) -0.0011(8)
Cl5 0.0978(10) 0.1146(11) 0.0798(9) -0.0002(8) 0.0246(7) -0.0046(8)
Cl6 0.1083(10) 0.0975(10) 0.0702(7) -0.0011(6) 0.0243(7) -0.0073(7)
Cl7 0.0918(10) 0.1759(16) 0.0720(8) 0.0130(9) 0.0257(7) 0.0507(10)
Cl8 0.0965(10) 0.1447(14) 0.0807(9) -0.0019(9) 0.0283(7) 0.0177(10)
O1 0.0589(17) 0.0622(18) 0.0728(19) 0.0142(15) -0.0226(14) -0.0070(14)
O2 0.0614(18) 0.068(2) 0.080(2) -0.0159(16) -0.0203(16) 0.0135(15)
O3 0.0539(16) 0.0662(19) 0.0662(18) -0.0100(15) -0.0151(14) 0.0020(13)
O4 0.0600(16) 0.0580(18) 0.0638(17) -0.0085(13) -0.0070(13) 0.0100(13)
O6 0.084(2) 0.0595(19) 0.104(3) -0.0252(17) -0.0357(19) 0.0247(16)
C7 0.059(3) 0.062(3) 0.047(2) -0.0015(19) -0.0028(19) 0.000(2)
O8 0.0724(19) 0.070(2) 0.086(2) 0.0220(17) -0.0319(16) -0.0247(16)
C9 0.052(2) 0.054(2) 0.056(2) -0.0099(18) -0.0046(18) 0.0021(18)
C10 0.043(2) 0.047(2) 0.061(2) 0.0002(17) -0.0060(16) -0.0063(15)
C11 0.048(2) 0.065(3) 0.051(2) -0.0098(19) -0.0068(18) 0.0057(18)
C12 0.074(3) 0.069(3) 0.046(2) -0.0039(19) 0.0052(19) 0.013(2)
C14 0.0444(19) 0.047(2) 0.0400(18) -0.0003(16) 0.0025(15) -0.0065(17)
C15 0.044(2) 0.056(2) 0.057(2) 0.0074(18) -0.0045(17) -0.0022(17)
C17 0.049(2) 0.049(2) 0.051(2) -0.0072(18) -0.0086(17) 0.0017(18)
C18 0.054(2) 0.058(2) 0.058(2) -0.0047(18) -0.0052(18) -0.0034(17)
C20 0.046(2) 0.047(2) 0.049(2) 0.0005(17) -0.0002(16) -0.0002(16)
C21 0.061(2) 0.063(3) 0.052(2) 0.0097(19) -0.0124(19) -0.0037(19)
C23 0.073(3) 0.071(3) 0.058(2) 0.013(2) 0.004(2) -0.017(2)
C24 0.053(2) 0.048(2) 0.058(2) 0.0004(18) -0.0069(18) 0.0031(17)
C27 0.050(2) 0.096(3) 0.058(2) 0.011(2) -0.0041(18) 0.001(2)
C28 0.059(2) 0.058(2) 0.067(2) 0.000(2) -0.0010(19) 0.0071(18)
C29 0.060(2) 0.055(2) 0.048(2) 0.0026(18) -0.0102(19) -0.0027(19)
C30 0.053(2) 0.052(2) 0.050(2) 0.0035(18) -0.0114(17) -0.0097(17)
C31 0.067(3) 0.066(3) 0.046(2) -0.003(2) -0.003(2) -0.002(2)
C33 0.054(2) 0.079(3) 0.063(2) 0.004(2) 0.0020(19) 0.006(2)
C34 0.055(2) 0.057(2) 0.062(2) 0.005(2) -0.0088(19) 0.0026(18)
C35 0.060(3) 0.074(3) 0.061(2) -0.001(2) -0.016(2) -0.009(2)
C36 0.048(2) 0.060(2) 0.052(2) -0.0050(18) -0.0081(17) 0.0017(17)
C37 0.071(3) 0.077(3) 0.053(2) 0.007(2) 0.006(2) 0.003(2)
C38 0.057(2) 0.091(3) 0.065(3) -0.001(2) -0.006(2) -0.007(2)
C39 0.048(2) 0.063(3) 0.0389(19) -0.0090(17) -0.0086(17) 0.0047(18)
C40 0.062(2) 0.054(2) 0.051(2) -0.0073(19) -0.0109(18) 0.0065(19)
C41 0.062(2) 0.050(2) 0.061(2) 0.0020(18) -0.011(2) -0.0004(18)
C42 0.066(3) 0.079(3) 0.063(3) 0.010(2) -0.003(2) -0.019(2)
C43 0.060(2) 0.073(3) 0.062(2) -0.008(2) -0.011(2) -0.013(2)
C44 0.063(3) 0.089(3) 0.057(2) 0.003(2) -0.010(2) 0.014(2)
C48 0.072(3) 0.092(3) 0.055(2) -0.002(2) -0.007(2) -0.001(2)
C50 0.055(2) 0.100(4) 0.057(3) 0.019(3) 0.017(2) 0.022(3)
C51 0.069(3) 0.063(3) 0.057(2) -0.008(2) 0.007(2) 0.001(2)
C52 0.051(2) 0.092(3) 0.077(3) -0.009(2) 0.001(2) 0.000(2)
C53 0.068(3) 0.068(3) 0.062(3) -0.010(2) 0.007(2) -0.001(2)
C54 0.059(2) 0.108(4) 0.058(2) 0.002(2) -0.009(2) 0.023(2)
C55 0.067(3) 0.086(3) 0.061(3) 0.008(2) 0.007(2) -0.007(2)
C56 0.057(2) 0.086(3) 0.070(3) -0.001(2) -0.012(2) 0.000(2)
C57 0.059(2) 0.083(3) 0.061(2) -0.008(2) -0.0096(19) 0.004(2)
C58 0.062(3) 0.096(3) 0.063(2) 0.012(2) -0.010(2) 0.005(2)
C59 0.063(3) 0.074(3) 0.064(3) 0.012(2) 0.017(2) 0.002(2)
C60 0.060(2) 0.075(3) 0.098(3) -0.002(2) 0.013(2) -0.014(2)
C61 0.062(2) 0.074(3) 0.063(2) -0.003(2) 0.0154(19) -0.011(2)
C62 0.084(3) 0.098(3) 0.056(2) 0.008(2) -0.011(2) 0.018(3)
C63 0.085(3) 0.069(3) 0.050(2) -0.002(2) -0.001(2) 0.022(2)
C64 0.088(3) 0.061(3) 0.068(3) -0.001(2) 0.000(2) -0.014(2)
C67 0.077(3) 0.081(3) 0.058(2) -0.002(2) 0.005(2) -0.001(2)
C70 0.056(3) 0.128(5) 0.116(4) 0.050(4) 0.000(3) 0.024(3)
C72 0.060(3) 0.130(5) 0.115(5) 0.037(4) 0.011(3) 0.008(3)
C74 0.057(3) 0.113(4) 0.096(3) 0.011(3) 0.024(2) -0.009(3)
C76 0.049(2) 0.100(3) 0.087(3) -0.001(3) 0.002(2) -0.002(2)
Cl2 0.1316(12) 0.0975(9) 0.0597(6) 0.0014(6) 0.0217(7) -0.0080(8)
Cl3 0.0835(9) 0.1577(15) 0.0769(9) 0.0097(9) 0.0252(7) 0.0296(9)
O5 0.0523(16) 0.0551(17) 0.078(2) -0.0166(15) -0.0182(14) 0.0039(13)
O13 0.0627(17) 0.0624(19) 0.0633(18) -0.0130(14) -0.0163(14) 0.0157(13)
C16 0.042(2) 0.051(2) 0.050(2) 0.0019(18) -0.0026(16) -0.0001(17)
C19 0.046(2) 0.065(3) 0.055(2) 0.0018(19) -0.0063(17) -0.0070(18)
C22 0.0416(19) 0.058(2) 0.053(2) 0.0083(18) -0.0015(16) -0.0089(17)
C25 0.0401(18) 0.049(2) 0.049(2) -0.0002(16) -0.0039(16) 0.0001(15)
C26 0.050(2) 0.055(2) 0.063(2) 0.0058(19) 0.0017(18) -0.0084(17)
C32 0.051(2) 0.058(2) 0.057(2) -0.0046(19) -0.0037(18) -0.0034(18)
C45 0.074(3) 0.075(3) 0.049(2) -0.007(2) 0.004(2) -0.007(2)
C46 0.053(2) 0.095(4) 0.061(3) 0.015(3) 0.001(2) 0.012(2)
C47 0.043(2) 0.088(3) 0.067(3) -0.005(2) -0.0028(18) -0.0134(19)
C49 0.045(2) 0.094(3) 0.069(3) 0.001(2) 0.0002(18) 0.010(2)
C65 0.060(3) 0.109(4) 0.105(4) 0.019(3) 0.020(3) -0.001(3)
C66 0.045(2) 0.115(4) 0.104(4) 0.039(3) -0.002(2) 0.003(2)
C68 0.078(3) 0.107(4) 0.060(3) 0.015(2) -0.004(2) 0.013(3)
C69 0.068(3) 0.098(4) 0.103(4) 0.021(3) 0.030(2) -0.012(3)
C71 0.088(3) 0.066(3) 0.072(3) 0.002(2) 0.021(2) -0.017(2)
C73 0.073(3) 0.074(3) 0.093(3) 0.000(2) 0.023(2) -0.016(2)
C75 0.105(4) 0.081(3) 0.070(3) -0.007(2) 0.018(3) -0.003(3)

loop_
_atom_type_symbol
_atom_type_description
_atom_type_scat_dispersion_real
_atom_type_scat_dispersion_imag
_atom_type_scat_source
C C 0.0033 0.0016 'International Tables Vol C Tables 4.2.6.8 and 6.1.1.4'
H H 0 0 'International Tables Vol C Tables 4.2.6.8 and 6.1.1.4'
Cl Cl 0.1484 0.1585 'International Tables Vol C Tables 4.2.6.8 and 6.1.1.4'
O O 0.0106 0.006 'International Tables Vol C Tables 4.2.6.8 and 6.1.1.4'

loop_
_geom_angle_atom_site_label_1
_geom_angle_atom_site_label_2
_geom_angle_atom_site_label_3
_geom_angle
O1 C7 C30 114.7(4)
O8 C7 O1 123.8(4)
O8 C7 C30 121.5(4)
C38 C9 C18 120.7(4)
C38 C9 C57 117.2(4)
C57 C9 C18 122.0(3)
C15 C10 C20 121.4(3)
C15 C10 C43 120.5(3)
C43 C10 C20 87.1(3)
C27 C11 C40 122.8(4)
C70 C11 C27 116.3(4)
C70 C11 C40 120.8(4)
C63 C12 C39 122.1(4)
O3 C14 C20 115.6(3)
O4 C14 O3 122.8(3)
O4 C14 C20 121.6(3)
C60 C15 C10 120.2(4)
C61 C15 C10 123.1(4)
C61 C15 C60 116.6(4)
O2 C17 C24 115.4(4)
O6 C17 O2 123.1(4)
O6 C17 C24 121.4(4)
C9 C18 C30 119.5(4)
C9 C18 C44 122.5(3)
C44 C18 C30 88.2(3)
C14 C20 C10 115.8(3)
C14 C20 C36 119.7(3)
C36 C20 C10 88.4(3)
C29 C21 C30 118.3(4)
C29 C21 C44 122.1(4)
C44 C21 C30 87.7(3)
C29 C23 C64 121.0(4)
C17 C24 C40 118.3(3)
C17 C24 C41 116.5(3)
C40 C24 C41 87.9(3)
C11 C27 C58 121.4(4)
C33 C28 C39 123.2(4)
C23 C29 C21 121.7(4)
C23 C29 C42 117.8(4)
C42 C29 C21 120.4(4)
C7 C30 C18 118.1(4)
C7 C30 C21 118.6(3)
C18 C30 C21 86.8(3)
C33 C31 Cl1 119.6(4)
C63 C31 Cl1 120.0(3)
C63 C31 C33 120.4(4)
C28 C33 C31 118.6(4)
C54 C34 C41 119.6(4)
C56 C34 C41 122.7(4)
C56 C34 C54 117.7(4)
C40 C35 C41 88.2(3)
C20 C36 C43 88.4(3)
C39 C36 C20 117.3(3)
C39 C36 C43 122.1(3)
C55 C37 Cl4 119.9(4)
C55 C37 C64 120.8(5)
C64 C37 Cl4 119.3(4)
C48 C38 C9 122.0(4)
C12 C39 C36 122.5(4)
C28 C39 C12 116.1(4)
C28 C39 C36 121.4(4)
C11 C40 C24 121.2(4)
C11 C40 C35 121.2(3)
C24 C40 C35 88.2(3)
C34 C41 C24 121.3(4)
C34 C41 C35 120.9(4)
C35 C41 C24 87.0(3)
C55 C42 C29 121.7(4)
C36 C43 C10 88.6(3)
C18 C44 C21 88.2(3)
C53 C48 C38 119.9(4)
C67 C50 Cl7 118.5(4)
C74 C50 Cl7 120.3(4)
C74 C50 C67 121.2(4)
C58 C51 Cl6 120.6(4)
C58 C51 C72 119.8(5)
C72 C51 Cl6 119.6(4)
C53 C52 C57 119.1(4)
C48 C53 Cl5 120.3(4)
C48 C53 C52 120.1(4)
C52 C53 Cl5 119.6(4)
C34 C54 C62 121.5(4)
C37 C55 C42 119.4(4)
C34 C56 C76 121.8(4)
C52 C57 C9 121.6(4)
C51 C58 C27 120.5(4)
C62 C59 Cl8 118.6(4)
C62 C59 C76 121.9(4)
C76 C59 Cl8 119.4(4)
C74 C60 C15 121.9(4)
C15 C61 C67 122.4(4)
C59 C62 C54 118.7(4)
C31 C63 C12 119.6(4)
C37 C64 C23 119.3(4)
C50 C67 C61 118.3(4)
C11 C70 C72 122.6(4)
C51 C72 C70 119.4(5)
C50 C74 C60 119.6(4)
C59 C76 C56 118.3(4)
O5 C16 C25 115.0(4)
O13 C16 O5 125.3(4)
O13 C16 C25 119.7(4)
C32 C19 C25 119.6(4)
C32 C19 C47 122.4(4)
C47 C19 C25 88.0(3)
C71 C22 C26 123.3(4)
C71 C22 C73 116.4(4)
C73 C22 C26 120.2(4)
C16 C25 C19 118.8(3)
C16 C25 C26 116.4(3)
C19 C25 C26 86.7(3)
C22 C26 C25 121.1(3)
C22 C26 C47 119.4(4)
C47 C26 C25 87.7(3)
C49 C32 C19 123.0(4)
C49 C32 C66 117.1(4)
C66 C32 C19 119.8(4)
C65 C45 Cl2 119.4(4)
C65 C45 C68 120.8(5)
C68 C45 Cl2 119.8(4)
C69 C46 Cl3 120.9(4)
C75 C46 Cl3 119.8(4)
C75 C46 C69 119.3(5)
C26 C47 C19 88.4(3)
C32 C49 C68 121.2(4)
C45 C65 C66 119.1(5)
C32 C66 C65 122.1(4)
C45 C68 C49 119.7(4)
C46 C69 C73 120.3(4)
C22 C71 C75 121.5(4)
C22 C73 C69 122.0(4)
C46 C75 C71 120.4(5)

loop_
_geom_bond_atom_site_label_1
_geom_bond_atom_site_label_2
_geom_bond_distance
Cl1 C31 1.735(5)
Cl4 C37 1.735(5)
Cl5 C53 1.738(5)
Cl6 C51 1.744(5)
Cl7 C50 1.755(5)
Cl8 C59 1.763(5)
O1 C7 1.287(5)
O2 C17 1.291(5)
O3 C14 1.303(5)
O4 C14 1.240(5)
O6 C17 1.229(5)
C7 O8 1.223(5)
C7 C30 1.497(5)
C9 C18 1.507(6)
C9 C38 1.373(5)
C9 C57 1.383(5)
C10 C15 1.482(6)
C10 C20 1.563(5)
C10 C43 1.555(5)
C11 C27 1.375(5)
C11 C40 1.492(6)
C11 C70 1.366(6)
C12 C39 1.387(6)
C12 C63 1.375(6)
C14 C20 1.481(5)
C15 C60 1.381(6)
C15 C61 1.379(6)
C17 C24 1.487(5)
C18 C30 1.559(6)
C18 C44 1.542(5)
C20 C36 1.540(5)
C21 C29 1.504(6)
C21 C30 1.569(5)
C21 C44 1.545(6)
C23 C29 1.374(6)
C23 C64 1.390(6)
C24 C40 1.544(5)
C24 C41 1.569(6)
C27 C58 1.379(6)
C28 C33 1.369(6)
C28 C39 1.383(6)
C29 C42 1.392(6)
C31 C33 1.379(6)
C31 C63 1.370(6)
C34 C41 1.488(6)
C34 C54 1.375(6)
C34 C56 1.373(5)
C35 C40 1.547(6)
C35 C41 1.556(5)
C36 C39 1.498(6)
C36 C43 1.542(6)
C37 C55 1.362(7)
C37 C64 1.375(6)
C38 C48 1.368(5)
C42 C55 1.373(7)
C48 C53 1.364(6)
C50 C67 1.363(6)
C50 C74 1.360(7)
C51 C58 1.345(6)
C51 C72 1.356(7)
C52 C53 1.375(6)
C52 C57 1.381(5)
C54 C62 1.384(5)
C56 C76 1.380(6)
C59 C62 1.351(6)
C59 C76 1.366(6)
C60 C74 1.380(6)
C61 C67 1.397(5)
C70 C72 1.378(7)
Cl2 C45 1.751(5)
Cl3 C46 1.724(5)
O5 C16 1.269(5)
O13 C16 1.222(5)
C16 C25 1.509(5)
C19 C25 1.554(5)
C19 C32 1.502(6)
C19 C47 1.534(6)
C22 C26 1.501(6)
C22 C71 1.374(6)
C22 C73 1.374(6)
C25 C26 1.562(6)
C26 C47 1.533(6)
C32 C49 1.362(6)
C32 C66 1.380(6)
C45 C65 1.340(7)
C45 C68 1.361(7)
C46 C69 1.358(7)
C46 C75 1.345(7)
C49 C68 1.391(6)
C65 C66 1.388(7)
C69 C73 1.376(6)
C71 C75 1.393(6)
